data_4342871
loop_
_publ_author_name
'Zhang, Kun'
'Zhang, Lei'
'Zhang, Song'
'Hu, Yong'
'Zheng, Youxuan'
'Huang, Wei'

_publ_section_title
;
 Construction of Identical [2 + 2] Schiff-Base Macrocyclic Ligands by
 Ln(III) and Zn(II) Template Ions Including Efficient Yb(III)
 Near-Infrared Sensitizers.
;
_journal_issue 11
_journal_name_full 'Inorganic chemistry'
_journal_page_first 5295
_journal_page_last 5300
_journal_paper_doi 10.1021/acs.inorgchem.5b00283
_journal_volume 54
_journal_year 2015
_chemical_formula_moiety 'C60 H48 Cl4 Ho N6 O4, C2 H3 N, N O3'
_chemical_formula_sum 'C62 H51 Cl4 Ho N8 O7'
_chemical_formula_weight 1326.84
_chemical_name_systematic
; 
 ? 
;
_space_group_IT_number 14
_symmetry_cell_setting monoclinic
_symmetry_space_group_name_Hall '-P 2ybc'
_symmetry_space_group_name_H-M 'P 1 21/c 1'
_atom_sites_solution_hydrogens geom
_atom_sites_solution_primary direct
_atom_sites_solution_secondary difmap
_audit_creation_method SHELXL-97
_cell_angle_alpha 90.00
_cell_angle_beta 104.955(4)
_cell_angle_gamma 90.00
_cell_formula_units_Z 4
_cell_length_a 19.030(4)
_cell_length_b 21.908(5)
_cell_length_c 13.942(3)
_cell_measurement_reflns_used 8177
_cell_measurement_temperature 291(2)
_cell_measurement_theta_max 26.005
_cell_measurement_theta_min 2.216
_cell_volume 5616(2)
_computing_cell_refinement SMART
_computing_data_collection 'SMART (BRUKER 2000)'
_computing_data_reduction 'SAINT (BRUKER 2000)'
_computing_molecular_graphics SHELXTL
_computing_publication_material SHELXTL
_computing_structure_refinement SHELXTL
_computing_structure_solution 'SHELXTL (BRUKER 2000)'
_diffrn_ambient_temperature 291(2)
_diffrn_measured_fraction_theta_full 0.999
_diffrn_measured_fraction_theta_max 0.999
_diffrn_measurement_device_type 'Bruker CCD area detector'
_diffrn_measurement_method '\f and \w scans'
_diffrn_radiation_monochromator graphite
_diffrn_radiation_source 'sealed tube'
_diffrn_radiation_type MoK\a
_diffrn_radiation_wavelength 0.71073
_diffrn_reflns_av_R_equivalents 0.0427
_diffrn_reflns_av_sigmaI/netI 0.0462
_diffrn_reflns_limit_h_max 22
_diffrn_reflns_limit_h_min -22
_diffrn_reflns_limit_k_max 23
_diffrn_reflns_limit_k_min -26
_diffrn_reflns_limit_l_max 16
_diffrn_reflns_limit_l_min -16
_diffrn_reflns_number 31032
_diffrn_reflns_theta_full 25.00
_diffrn_reflns_theta_max 25.00
_diffrn_reflns_theta_min 1.77
_diffrn_standards_decay_% 0
_diffrn_standards_interval_count 0
_diffrn_standards_interval_time 0
_diffrn_standards_number 0
_exptl_absorpt_coefficient_mu 1.663
_exptl_absorpt_correction_T_max 0.8514
_exptl_absorpt_correction_T_min 0.8514
_exptl_absorpt_correction_type multi-scan
_exptl_absorpt_process_details 'SADABS, Bruker(2000)'
_exptl_crystal_colour 'orange yellow'
_exptl_crystal_density_diffrn 1.569
_exptl_crystal_density_method 'not measured'
_exptl_crystal_description block
_exptl_crystal_F_000 2680
_exptl_crystal_size_max 0.18
_exptl_crystal_size_mid 0.14
_exptl_crystal_size_min 0.14
_refine_diff_density_max 1.315
_refine_diff_density_min -0.709
_refine_diff_density_rms 0.078
_refine_ls_extinction_method none
_refine_ls_goodness_of_fit_ref 1.031
_refine_ls_hydrogen_treatment constr
_refine_ls_matrix_type full
_refine_ls_number_parameters 740
_refine_ls_number_reflns 9889
_refine_ls_number_restraints 0
_refine_ls_restrained_S_all 1.031
_refine_ls_R_factor_all 0.0516
_refine_ls_R_factor_gt 0.0346
_refine_ls_shift/su_max 0.002
_refine_ls_shift/su_mean 0.000
_refine_ls_structure_factor_coef Fsqd
_refine_ls_weighting_details 'calc w=1/[\s^2^(Fo^2^)+(0.0495P)^2^] where P=(Fo^2^+2Fc^2^)/3'
_refine_ls_weighting_scheme calc
_refine_ls_wR_factor_gt 0.0852
_refine_ls_wR_factor_ref 0.0911
_reflns_number_gt 7694
_reflns_number_total 9889
_reflns_threshold_expression >2sigma(I)
_cod_data_source_file ic5b00283_si_002.cif
_cod_data_source_block 4
_cod_depositor_comments
;
The following automatic conversions were performed:

'_symmetry_cell_setting' value 'Monoclinic' changed to 'monoclinic'
according to
/usr/data/users/saulius/crontab/automatic-downloads/rss-feeds/ACS/lib/dictionaries/cif_core.dic
dictionary named 'cif_core.dic' version 2.4.2 from 2011-04-26.

Automatic conversion script
Id: cif_fix_values 3271 2015-04-21 07:52:19Z andrius 

 Adding full bibliography for 4342868--4342873.cif.
;
_cod_original_sg_symbol_H-M 'P 21/c'
_cod_database_code 4342871

loop_
_symmetry_equiv_pos_as_xyz
'x, y, z'
'-x, y+1/2, -z+1/2'
'-x, -y, -z'
'x, -y-1/2, z-1/2'

loop_
_atom_site_label
_atom_site_type_symbol
_atom_site_fract_x
_atom_site_fract_y
_atom_site_fract_z
_atom_site_U_iso_or_equiv
_atom_site_adp_type
_atom_site_occupancy
_atom_site_symmetry_multiplicity
_atom_site_calc_flag
_atom_site_refinement_flags
Ho1 Ho 0.663612(9) 0.838244(7) 0.259860(13) 0.03110(7) Uani 1 1 d .
C1 C 0.7099(2) 0.95248(17) 0.4007(3) 0.0347(9) Uani 1 1 d .
C2 C 0.7641(2) 0.99904(16) 0.4139(3) 0.0366(9) Uani 1 1 d .
C3 C 0.7451(2) 1.06009(18) 0.4110(3) 0.0443(10) Uani 1 1 d .
H3 H 0.7806 1.0899 0.4158 0.053 Uiso 1 1 calc R
C4 C 0.6738(2) 1.07701(18) 0.4010(3) 0.0484(11) Uani 1 1 d .
C5 C 0.6204(2) 1.03366(18) 0.3971(3) 0.0463(11) Uani 1 1 d .
H5 H 0.5733 1.0459 0.3957 0.056 Uiso 1 1 calc R
C6 C 0.6367(2) 0.97152(17) 0.3952(3) 0.0373(9) Uani 1 1 d .
C7 C 0.8432(2) 0.98027(18) 0.4348(3) 0.0431(10) Uani 1 1 d .
H7A H 0.8721 1.0157 0.4281 0.052 Uiso 1 1 calc R
H7B H 0.8594 0.9660 0.5028 0.052 Uiso 1 1 calc R
C8 C 0.8686(2) 0.95476(19) 0.2700(3) 0.0440(10) Uani 1 1 d .
H8A H 0.9117 0.9803 0.2847 0.053 Uiso 1 1 calc R
H8B H 0.8767 0.9209 0.2293 0.053 Uiso 1 1 calc R
C9 C 0.8044(2) 0.99111(18) 0.2144(3) 0.0401(9) Uani 1 1 d .
C10 C 0.7368(2) 0.96074(17) 0.1852(3) 0.0371(9) Uani 1 1 d .
C11 C 0.6749(2) 0.99640(17) 0.1434(3) 0.0386(9) Uani 1 1 d .
C12 C 0.6825(2) 1.05907(18) 0.1237(3) 0.0466(11) Uani 1 1 d .
H12 H 0.6415 1.0821 0.0943 0.056 Uiso 1 1 calc R
C13 C 0.7495(3) 1.08589(18) 0.1474(3) 0.0476(11) Uani 1 1 d .
C14 C 0.8108(2) 1.05248(18) 0.1949(3) 0.0437(10) Uani 1 1 d .
H14 H 0.8561 1.0714 0.2135 0.052 Uiso 1 1 calc R
C15 C 0.6011(2) 0.97291(18) 0.1252(3) 0.0428(10) Uani 1 1 d .
H15 H 0.5642 0.9965 0.0857 0.051 Uiso 1 1 calc R
C16 C 0.5065(2) 0.90979(18) 0.1412(3) 0.0401(10) Uani 1 1 d .
C17 C 0.4858(2) 0.84807(18) 0.1343(3) 0.0378(9) Uani 1 1 d .
C18 C 0.4125(2) 0.8331(2) 0.1203(3) 0.0486(11) Uani 1 1 d .
H18 H 0.3983 0.7924 0.1142 0.058 Uiso 1 1 calc R
C19 C 0.3611(2) 0.8779(2) 0.1155(3) 0.0542(12) Uani 1 1 d .
H19 H 0.3123 0.8674 0.1054 0.065 Uiso 1 1 calc R
C20 C 0.3818(2) 0.9386(2) 0.1256(3) 0.0553(12) Uani 1 1 d .
H20 H 0.3471 0.9689 0.1236 0.066 Uiso 1 1 calc R
C21 C 0.4538(2) 0.9544(2) 0.1388(3) 0.0490(11) Uani 1 1 d .
H21 H 0.4674 0.9952 0.1463 0.059 Uiso 1 1 calc R
C22 C 0.5322(2) 0.74952(18) 0.1195(3) 0.0398(9) Uani 1 1 d .
H22 H 0.4844 0.7375 0.0914 0.048 Uiso 1 1 calc R
C23 C 0.5889(2) 0.70485(17) 0.1283(3) 0.0366(9) Uani 1 1 d .
C24 C 0.6611(2) 0.72131(17) 0.1266(3) 0.0352(9) Uani 1 1 d .
C25 C 0.7106(2) 0.67426(17) 0.1205(3) 0.0368(9) Uani 1 1 d .
C26 C 0.6917(2) 0.61387(18) 0.1269(3) 0.0425(10) Uani 1 1 d .
H26 H 0.7255 0.5833 0.1263 0.051 Uiso 1 1 calc R
C27 C 0.6225(2) 0.59848(18) 0.1341(3) 0.0458(11) Uani 1 1 d .
C28 C 0.5708(2) 0.64232(19) 0.1303(3) 0.0449(10) Uani 1 1 d .
H28 H 0.5234 0.6310 0.1289 0.054 Uiso 1 1 calc R
C29 C 0.7836(2) 0.69118(19) 0.1037(3) 0.0422(10) Uani 1 1 d .
H29A H 0.7764 0.7061 0.0364 0.051 Uiso 1 1 calc R
H29B H 0.8138 0.6550 0.1109 0.051 Uiso 1 1 calc R
C30 C 0.8674(2) 0.71376(18) 0.2728(3) 0.0399(9) Uani 1 1 d .
H30A H 0.9020 0.6846 0.2593 0.048 Uiso 1 1 calc R
H30B H 0.8947 0.7465 0.3125 0.048 Uiso 1 1 calc R
C31 C 0.8210(2) 0.68290(17) 0.3303(3) 0.0356(9) Uani 1 1 d .
C32 C 0.7631(2) 0.71601(17) 0.3510(3) 0.0345(9) Uani 1 1 d .
C33 C 0.7140(2) 0.68430(18) 0.3953(3) 0.0373(9) Uani 1 1 d .
C34 C 0.7310(2) 0.62400(18) 0.4297(3) 0.0422(10) Uani 1 1 d .
H34 H 0.7018 0.6041 0.4641 0.051 Uiso 1 1 calc R
C35 C 0.7898(2) 0.59492(17) 0.4127(3) 0.0442(10) Uani 1 1 d .
C36 C 0.8344(2) 0.62291(18) 0.3622(3) 0.0438(10) Uani 1 1 d .
H36 H 0.8734 0.6017 0.3496 0.053 Uiso 1 1 calc R
C37 C 0.6456(2) 0.70925(18) 0.4027(3) 0.0382(9) Uani 1 1 d .
H37 H 0.6220 0.6892 0.4443 0.046 Uiso 1 1 calc R
C38 C 0.5426(2) 0.77001(18) 0.3647(3) 0.0385(9) Uani 1 1 d .
C39 C 0.5237(2) 0.83121(17) 0.3680(3) 0.0379(9) Uani 1 1 d .
C40 C 0.4537(2) 0.8471(2) 0.3737(3) 0.0473(11) Uani 1 1 d .
H40 H 0.4411 0.8879 0.3770 0.057 Uiso 1 1 calc R
C41 C 0.4034(2) 0.8016(2) 0.3743(4) 0.0581(13) Uani 1 1 d .
H41 H 0.3570 0.8119 0.3788 0.070 Uiso 1 1 calc R
C42 C 0.4215(2) 0.7414(2) 0.3683(4) 0.0593(13) Uani 1 1 d .
H42 H 0.3869 0.7114 0.3675 0.071 Uiso 1 1 calc R
C43 C 0.4904(2) 0.7250(2) 0.3632(3) 0.0498(11) Uani 1 1 d .
H43 H 0.5021 0.6840 0.3589 0.060 Uiso 1 1 calc R
C44 C 0.5799(2) 0.92770(18) 0.3949(3) 0.0400(9) Uani 1 1 d .
H44 H 0.5417 0.9396 0.4208 0.048 Uiso 1 1 calc R
C45 C 0.9156(2) 0.88747(17) 0.4166(3) 0.0437(10) Uani 1 1 d .
H45A H 0.9203 0.8561 0.3695 0.052 Uiso 1 1 calc R
H45B H 0.9013 0.8676 0.4707 0.052 Uiso 1 1 calc R
C46 C 0.9902(2) 0.91724(19) 0.4578(4) 0.0556(12) Uani 1 1 d .
H46A H 1.0008 0.9441 0.4080 0.067 Uiso 1 1 calc R
H46B H 0.9893 0.9417 0.5154 0.067 Uiso 1 1 calc R
C47 C 1.0493(2) 0.86943(19) 0.4867(4) 0.0514(11) Uani 1 1 d .
C48 C 1.0725(3) 0.8483(2) 0.5825(4) 0.0636(14) Uani 1 1 d .
H48 H 1.0516 0.8633 0.6311 0.076 Uiso 1 1 calc R
C49 C 1.1277(3) 0.8040(3) 0.6072(5) 0.0839(18) Uani 1 1 d .
H49 H 1.1430 0.7896 0.6720 0.101 Uiso 1 1 calc R
C50 C 1.1584(3) 0.7824(3) 0.5371(6) 0.087(2) Uani 1 1 d .
H50 H 1.1948 0.7530 0.5539 0.104 Uiso 1 1 calc R
C51 C 1.1366(3) 0.8031(3) 0.4421(6) 0.0876(19) Uani 1 1 d .
H51 H 1.1581 0.7880 0.3942 0.105 Uiso 1 1 calc R
C52 C 1.0825(3) 0.8468(2) 0.4169(5) 0.0710(15) Uani 1 1 d .
H52 H 1.0683 0.8612 0.3520 0.085 Uiso 1 1 calc R
C53 C 0.8652(2) 0.7846(2) 0.1314(4) 0.0539(12) Uani 1 1 d .
H53A H 0.8354 0.7962 0.0665 0.065 Uiso 1 1 calc R
H53B H 0.8727 0.8210 0.1724 0.065 Uiso 1 1 calc R
C54 C 0.9357(3) 0.7650(3) 0.1200(5) 0.087(2) Uani 1 1 d .
H54A H 0.9291 0.7290 0.0781 0.104 Uiso 1 1 calc R
H54B H 0.9665 0.7537 0.1846 0.104 Uiso 1 1 calc R
C55 C 0.9739(3) 0.8144(2) 0.0745(4) 0.0598(13) Uani 1 1 d .
C56 C 0.9853(3) 0.8719(3) 0.1109(5) 0.0824(18) Uani 1 1 d .
H56 H 0.9697 0.8820 0.1669 0.099 Uiso 1 1 calc R
C57 C 1.0199(3) 0.9169(3) 0.0675(5) 0.090(2) Uani 1 1 d .
H57 H 1.0272 0.9561 0.0937 0.108 Uiso 1 1 calc R
C58 C 1.0425(3) 0.9009(3) -0.0148(5) 0.0786(17) Uani 1 1 d .
H58 H 1.0644 0.9297 -0.0466 0.094 Uiso 1 1 calc R
C59 C 1.0327(3) 0.8428(2) -0.0496(4) 0.0688(15) Uani 1 1 d .
H59 H 1.0500 0.8315 -0.1037 0.083 Uiso 1 1 calc R
C60 C 0.9979(3) 0.8007(2) -0.0061(4) 0.0585(13) Uani 1 1 d .
H60 H 0.9904 0.7616 -0.0327 0.070 Uiso 1 1 calc R
C61 C 0.2116(5) 0.8782(6) 0.2560(8) 0.133(4) Uani 1 1 d .
C62 C 0.2164(6) 0.9380(5) 0.2978(9) 0.186(5) Uani 1 1 d .
H62A H 0.2537 0.9386 0.3591 0.279 Uiso 1 1 calc R
H62B H 0.1706 0.9488 0.3100 0.279 Uiso 1 1 calc R
H62C H 0.2282 0.9667 0.2523 0.279 Uiso 1 1 calc R
Cl1 Cl 0.65060(8) 1.15430(5) 0.39291(15) 0.0883(5) Uani 1 1 d .
Cl2 Cl 0.75849(8) 1.16309(5) 0.12203(11) 0.0705(4) Uani 1 1 d .
Cl3 Cl 0.60014(7) 0.52202(5) 0.14515(11) 0.0678(4) Uani 1 1 d .
Cl4 Cl 0.80993(7) 0.52021(5) 0.45651(11) 0.0706(4) Uani 1 1 d .
N1 N 0.85592(17) 0.93061(14) 0.3660(2) 0.0362(7) Uani 1 1 d .
N2 N 0.58239(17) 0.92248(14) 0.1588(2) 0.0355(7) Uani 1 1 d .
N3 N 0.54380(16) 0.80529(15) 0.1485(2) 0.0357(7) Uani 1 1 d .
N4 N 0.82254(17) 0.73963(14) 0.1759(2) 0.0366(8) Uani 1 1 d .
N5 N 0.61433(17) 0.75684(14) 0.3570(2) 0.0360(7) Uani 1 1 d .
N6 N 0.57943(16) 0.87319(14) 0.3607(2) 0.0350(7) Uani 1 1 d .
N7 N 0.9429(3) 0.9458(3) 0.6990(4) 0.0798(15) Uani 1 1 d .
N8 N 0.2134(7) 0.8299(5) 0.2285(10) 0.212(5) Uani 1 1 d .
O1 O 0.72735(14) 0.89515(11) 0.39487(19) 0.0371(6) Uani 1 1 d .
O2 O 0.73424(14) 0.90181(11) 0.1996(2) 0.0394(6) Uani 1 1 d .
O3 O 0.68124(14) 0.77901(11) 0.13002(19) 0.0365(6) Uani 1 1 d .
H3A H 0.7327 0.7800 0.1329 0.055 Uiso 1 1 d R
O4 O 0.75522(14) 0.77424(11) 0.3287(2) 0.0373(6) Uani 1 1 d .
H4A H 0.7886 0.7801 0.2874 0.056 Uiso 1 1 d R
O5 O 0.9960(5) 0.9244(6) 0.7434(7) 0.255(6) Uani 1 1 d .
O6 O 0.9508(5) 0.9969(4) 0.7022(7) 0.220(4) Uani 1 1 d .
O7 O 0.8977(4) 0.9188(4) 0.6612(4) 0.240(5) Uani 1 1 d .

loop_
_atom_site_aniso_label
_atom_site_aniso_U_11
_atom_site_aniso_U_22
_atom_site_aniso_U_33
_atom_site_aniso_U_23
_atom_site_aniso_U_13
_atom_site_aniso_U_12
Ho1 0.02874(11) 0.03017(11) 0.03201(11) -0.00021(8) 0.00354(7) -0.00129(7)
C1 0.037(2) 0.036(2) 0.026(2) -0.0023(17) 0.0006(17) 0.0044(17)
C2 0.040(2) 0.032(2) 0.034(2) -0.0034(17) 0.0034(18) 0.0041(16)
C3 0.047(3) 0.037(2) 0.049(3) -0.0052(19) 0.012(2) -0.0033(19)
C4 0.051(3) 0.034(2) 0.060(3) -0.001(2) 0.015(2) 0.007(2)
C5 0.040(3) 0.042(2) 0.057(3) -0.001(2) 0.014(2) 0.0101(19)
C6 0.034(2) 0.038(2) 0.039(2) -0.0025(18) 0.0085(18) 0.0017(17)
C7 0.036(2) 0.042(2) 0.046(3) -0.009(2) 0.0020(19) -0.0001(18)
C8 0.037(2) 0.044(2) 0.051(3) 0.001(2) 0.011(2) -0.0020(19)
C9 0.041(2) 0.042(2) 0.037(2) -0.0002(18) 0.0107(18) -0.0035(19)
C10 0.044(2) 0.039(2) 0.028(2) -0.0003(17) 0.0085(18) -0.0065(18)
C11 0.042(2) 0.037(2) 0.034(2) 0.0020(17) 0.0048(18) -0.0075(18)
C12 0.051(3) 0.040(2) 0.045(3) 0.0087(19) 0.005(2) -0.002(2)
C13 0.057(3) 0.040(2) 0.044(3) 0.006(2) 0.008(2) -0.007(2)
C14 0.047(3) 0.045(3) 0.038(2) -0.0037(19) 0.009(2) -0.009(2)
C15 0.041(2) 0.045(3) 0.036(2) 0.0056(19) -0.0009(19) 0.0061(19)
C16 0.033(2) 0.050(3) 0.033(2) 0.0048(18) 0.0017(18) 0.0030(18)
C17 0.032(2) 0.047(2) 0.031(2) 0.0016(18) 0.0018(17) -0.0009(17)
C18 0.038(2) 0.059(3) 0.046(3) -0.005(2) 0.005(2) -0.005(2)
C19 0.029(2) 0.079(4) 0.049(3) 0.003(2) 0.000(2) 0.003(2)
C20 0.037(3) 0.068(3) 0.057(3) 0.001(2) 0.006(2) 0.014(2)
C21 0.048(3) 0.045(3) 0.050(3) 0.003(2) 0.004(2) 0.008(2)
C22 0.033(2) 0.048(3) 0.036(2) -0.0030(19) 0.0038(18) -0.0074(18)
C23 0.038(2) 0.038(2) 0.032(2) -0.0055(17) 0.0061(18) -0.0085(17)
C24 0.038(2) 0.037(2) 0.029(2) -0.0050(17) 0.0061(17) -0.0069(17)
C25 0.044(2) 0.037(2) 0.029(2) -0.0046(16) 0.0065(18) -0.0020(17)
C26 0.051(3) 0.037(2) 0.039(2) -0.0016(18) 0.010(2) 0.0017(19)
C27 0.056(3) 0.034(2) 0.044(3) -0.0005(19) 0.008(2) -0.011(2)
C28 0.042(3) 0.047(2) 0.046(3) -0.003(2) 0.010(2) -0.011(2)
C29 0.042(3) 0.046(2) 0.038(2) -0.0041(19) 0.0095(19) 0.0023(19)
C30 0.035(2) 0.039(2) 0.041(2) 0.0027(18) 0.0015(18) 0.0003(18)
C31 0.033(2) 0.036(2) 0.036(2) 0.0013(17) 0.0050(18) 0.0006(17)
C32 0.038(2) 0.033(2) 0.025(2) -0.0010(16) -0.0048(17) 0.0006(17)
C33 0.040(2) 0.040(2) 0.031(2) 0.0028(17) 0.0070(18) 0.0009(18)
C34 0.046(3) 0.039(2) 0.041(2) 0.0064(19) 0.009(2) -0.0003(19)
C35 0.051(3) 0.031(2) 0.046(3) 0.0063(19) 0.006(2) 0.0028(19)
C36 0.043(3) 0.044(2) 0.041(2) 0.0016(19) 0.005(2) 0.0068(19)
C37 0.041(2) 0.042(2) 0.031(2) -0.0031(18) 0.0079(18) -0.0069(18)
C38 0.034(2) 0.050(3) 0.030(2) 0.0023(18) 0.0053(18) -0.0051(18)
C39 0.034(2) 0.047(2) 0.029(2) -0.0003(18) 0.0035(17) -0.0003(18)
C40 0.037(2) 0.055(3) 0.051(3) 0.004(2) 0.012(2) 0.004(2)
C41 0.037(3) 0.076(4) 0.063(3) 0.008(3) 0.017(2) 0.003(2)
C42 0.037(3) 0.071(3) 0.068(3) 0.003(3) 0.011(2) -0.018(2)
C43 0.047(3) 0.046(3) 0.055(3) 0.001(2) 0.011(2) -0.008(2)
C44 0.036(2) 0.044(2) 0.040(2) -0.0005(19) 0.0091(19) 0.0050(18)
C45 0.036(2) 0.028(2) 0.061(3) 0.0030(19) 0.002(2) 0.0009(17)
C46 0.034(2) 0.039(2) 0.083(4) -0.004(2) -0.004(2) 0.0009(19)
C47 0.035(2) 0.042(3) 0.069(3) -0.005(2) -0.001(2) -0.0034(19)
C48 0.055(3) 0.055(3) 0.072(4) -0.010(3) 0.000(3) -0.008(2)
C49 0.067(4) 0.070(4) 0.092(5) 0.016(4) -0.021(3) -0.003(3)
C50 0.049(4) 0.063(4) 0.140(7) 0.004(4) 0.009(4) 0.010(3)
C51 0.069(4) 0.079(4) 0.124(6) 0.000(4) 0.042(4) 0.021(3)
C52 0.065(4) 0.072(4) 0.078(4) 0.008(3) 0.024(3) 0.013(3)
C53 0.047(3) 0.058(3) 0.054(3) 0.012(2) 0.010(2) -0.007(2)
C54 0.072(4) 0.073(4) 0.130(6) 0.031(4) 0.053(4) 0.009(3)
C55 0.045(3) 0.056(3) 0.078(4) 0.009(3) 0.017(3) -0.008(2)
C56 0.080(4) 0.100(5) 0.081(4) -0.019(4) 0.046(4) -0.016(3)
C57 0.091(5) 0.066(4) 0.119(6) -0.017(4) 0.037(4) -0.024(3)
C58 0.077(4) 0.070(4) 0.093(5) 0.012(3) 0.031(4) -0.024(3)
C59 0.065(4) 0.082(4) 0.062(3) 0.010(3) 0.020(3) 0.001(3)
C60 0.045(3) 0.060(3) 0.065(3) 0.007(3) 0.004(2) -0.008(2)
C61 0.113(7) 0.177(11) 0.119(8) -0.010(8) 0.046(6) -0.032(8)
C62 0.198(13) 0.200(12) 0.166(11) -0.010(9) 0.056(9) -0.058(10)
Cl1 0.0678(9) 0.0372(7) 0.1650(17) 0.0043(8) 0.0394(10) 0.0108(6)
Cl2 0.0706(9) 0.0414(7) 0.0895(10) 0.0162(6) 0.0024(7) -0.0128(6)
Cl3 0.0765(9) 0.0382(6) 0.0900(10) 0.0059(6) 0.0238(8) -0.0110(6)
Cl4 0.0769(9) 0.0451(7) 0.0939(10) 0.0285(7) 0.0292(8) 0.0165(6)
N1 0.0312(18) 0.0331(17) 0.042(2) -0.0013(15) 0.0049(15) 0.0042(13)
N2 0.0324(18) 0.0374(18) 0.0337(18) 0.0023(15) 0.0030(14) -0.0019(14)
N3 0.0298(18) 0.041(2) 0.0330(18) -0.0004(15) 0.0025(14) -0.0027(14)
N4 0.0349(19) 0.0373(18) 0.0348(19) 0.0050(14) 0.0042(15) -0.0022(14)
N5 0.0319(19) 0.0383(19) 0.0362(19) 0.0004(15) 0.0058(15) 0.0007(14)
N6 0.0294(18) 0.0390(19) 0.0342(18) 0.0012(15) 0.0041(14) 0.0009(14)
N7 0.091(4) 0.094(4) 0.053(3) 0.017(3) 0.016(3) -0.027(3)
N8 0.206(11) 0.201(11) 0.234(13) -0.062(9) 0.063(10) -0.035(9)
O1 0.0332(15) 0.0339(15) 0.0398(16) -0.0062(12) 0.0013(12) 0.0016(11)
O2 0.0373(16) 0.0332(15) 0.0464(17) 0.0052(12) 0.0088(13) -0.0029(11)
O3 0.0342(15) 0.0354(15) 0.0388(16) -0.0033(12) 0.0076(12) -0.0060(11)
O4 0.0348(16) 0.0347(15) 0.0411(16) 0.0033(12) 0.0073(13) -0.0011(11)
O5 0.195(9) 0.410(17) 0.155(8) 0.078(9) 0.039(7) 0.127(10)
O6 0.285(11) 0.157(7) 0.230(10) -0.027(6) 0.092(8) -0.101(7)
O7 0.276(9) 0.333(10) 0.083(4) 0.019(5) -0.006(5) -0.265(9)

loop_
_atom_type_symbol
_atom_type_description
_atom_type_scat_dispersion_real
_atom_type_scat_dispersion_imag
_atom_type_scat_source
C C 0.0033 0.0016 'International Tables Vol C Tables 4.2.6.8 and 6.1.1.4'
H H 0.0000 0.0000 'International Tables Vol C Tables 4.2.6.8 and 6.1.1.4'
N N 0.0061 0.0033 'International Tables Vol C Tables 4.2.6.8 and 6.1.1.4'
O O 0.0106 0.0060 'International Tables Vol C Tables 4.2.6.8 and 6.1.1.4'
Cl Cl 0.1484 0.1585 'International Tables Vol C Tables 4.2.6.8 and 6.1.1.4'
Ho Ho -0.2175 4.6783 'International Tables Vol C Tables 4.2.6.8 and 6.1.1.4'

loop_
_geom_angle_atom_site_label_1
_geom_angle_atom_site_label_2
_geom_angle_atom_site_label_3
_geom_angle
O2 Ho1 O4 94.22(9)
O2 Ho1 O3 80.44(9)
O4 Ho1 O3 74.47(9)
O2 Ho1 O1 74.47(10)
O4 Ho1 O1 78.67(9)
O3 Ho1 O1 141.46(9)
O2 Ho1 N6 123.47(9)
O4 Ho1 N6 119.18(10)
O3 Ho1 N6 148.17(10)
O1 Ho1 N6 69.95(10)
O2 Ho1 N3 118.89(10)
O4 Ho1 N3 124.37(10)
O3 Ho1 N3 69.38(9)
O1 Ho1 N3 148.97(9)
N6 Ho1 N3 79.92(10)
O2 Ho1 N5 165.32(10)
O4 Ho1 N5 71.90(9)
O3 Ho1 N5 99.77(9)
O1 Ho1 N5 97.54(10)
N6 Ho1 N5 62.72(10)
N3 Ho1 N5 74.25(10)
O2 Ho1 N2 71.56(10)
O4 Ho1 N2 165.41(9)
O3 Ho1 N2 99.24(10)
O1 Ho1 N2 99.95(9)
N6 Ho1 N2 73.07(10)
N3 Ho1 N2 63.10(10)
N5 Ho1 N2 122.54(10)
O1 C1 C2 120.5(3)
O1 C1 C6 122.3(3)
C2 C1 C6 117.2(3)
C3 C2 C1 120.8(4)
C3 C2 C7 120.5(4)
C1 C2 C7 118.6(3)
C4 C3 C2 120.4(4)
C4 C3 H3 119.8
C2 C3 H3 119.8
C3 C4 C5 120.9(4)
C3 C4 Cl1 119.6(3)
C5 C4 Cl1 119.5(3)
C4 C5 C6 120.3(4)
C4 C5 H5 119.8
C6 C5 H5 119.8
C5 C6 C1 119.9(4)
C5 C6 C44 118.5(4)
C1 C6 C44 121.4(3)
N1 C7 C2 112.8(3)
N1 C7 H7A 109.0
C2 C7 H7A 109.0
N1 C7 H7B 109.0
C2 C7 H7B 109.0
H7A C7 H7B 107.8
C9 C8 N1 110.4(3)
C9 C8 H8A 109.6
N1 C8 H8A 109.6
C9 C8 H8B 109.6
N1 C8 H8B 109.6
H8A C8 H8B 108.1
C14 C9 C10 121.4(4)
C14 C9 C8 121.2(4)
C10 C9 C8 117.4(4)
O2 C10 C11 123.3(3)
O2 C10 C9 119.2(4)
C11 C10 C9 117.5(4)
C10 C11 C12 120.1(4)
C10 C11 C15 122.9(3)
C12 C11 C15 116.8(4)
C13 C12 C11 120.4(4)
C13 C12 H12 119.8
C11 C12 H12 119.8
C12 C13 C14 120.3(4)
C12 C13 Cl2 120.2(3)
C14 C13 Cl2 119.5(3)
C9 C14 C13 120.0(4)
C9 C14 H14 120.0
C13 C14 H14 120.0
N2 C15 C11 125.9(4)
N2 C15 H15 117.1
C11 C15 H15 117.1
C21 C16 C17 119.0(4)
C21 C16 N2 123.9(4)
C17 C16 N2 116.9(3)
C18 C17 C16 119.2(4)
C18 C17 N3 125.2(4)
C16 C17 N3 115.5(3)
C19 C18 C17 120.8(4)
C19 C18 H18 119.6
C17 C18 H18 119.6
C18 C19 C20 120.0(4)
C18 C19 H19 120.0
C20 C19 H19 120.0
C21 C20 C19 120.1(4)
C21 C20 H20 120.0
C19 C20 H20 120.0
C20 C21 C16 120.8(4)
C20 C21 H21 119.6
C16 C21 H21 119.6
N3 C22 C23 123.7(4)
N3 C22 H22 118.2
C23 C22 H22 118.2
C28 C23 C24 119.0(4)
C28 C23 C22 118.7(4)
C24 C23 C22 122.1(3)
O3 C24 C25 120.7(3)
O3 C24 C23 120.9(3)
C25 C24 C23 118.4(3)
C26 C25 C24 120.5(4)
C26 C25 C29 120.6(4)
C24 C25 C29 118.8(3)
C25 C26 C27 120.4(4)
C25 C26 H26 119.8
C27 C26 H26 119.8
C28 C27 C26 120.9(4)
C28 C27 Cl3 119.3(3)
C26 C27 Cl3 119.8(3)
C27 C28 C23 120.4(4)
C27 C28 H28 119.8
C23 C28 H28 119.8
C25 C29 N4 112.3(3)
C25 C29 H29A 109.1
N4 C29 H29A 109.1
C25 C29 H29B 109.1
N4 C29 H29B 109.1
H29A C29 H29B 107.9
C31 C30 N4 111.9(3)
C31 C30 H30A 109.2
N4 C30 H30A 109.2
C31 C30 H30B 109.2
N4 C30 H30B 109.2
H30A C30 H30B 107.9
C36 C31 C32 120.7(3)
C36 C31 C30 120.9(3)
C32 C31 C30 118.5(3)
O4 C32 C31 120.0(3)
O4 C32 C33 121.8(3)
C31 C32 C33 118.1(3)
C34 C33 C32 119.0(4)
C34 C33 C37 117.4(3)
C32 C33 C37 123.5(4)
C35 C34 C33 120.2(4)
C35 C34 H34 119.9
C33 C34 H34 119.9
C34 C35 C36 121.6(4)
C34 C35 Cl4 119.5(3)
C36 C35 Cl4 118.9(3)
C35 C36 C31 119.8(4)
C35 C36 H36 120.1
C31 C36 H36 120.1
N5 C37 C33 125.7(4)
N5 C37 H37 117.1
C33 C37 H37 117.1
C39 C38 C43 119.5(4)
C39 C38 N5 117.2(3)
C43 C38 N5 123.1(4)
C38 C39 C40 120.0(4)
C38 C39 N6 114.5(3)
C40 C39 N6 125.4(4)
C41 C40 C39 119.4(4)
C41 C40 H40 120.3
C39 C40 H40 120.3
C42 C41 C40 120.5(4)
C42 C41 H41 119.8
C40 C41 H41 119.8
C41 C42 C43 120.8(4)
C41 C42 H42 119.6
C43 C42 H42 119.6
C42 C43 C38 119.7(4)
C42 C43 H43 120.1
C38 C43 H43 120.1
N6 C44 C6 123.6(4)
N6 C44 H44 118.2
C6 C44 H44 118.2
N1 C45 C46 115.0(3)
N1 C45 H45A 108.5
C46 C45 H45A 108.5
N1 C45 H45B 108.5
C46 C45 H45B 108.5
H45A C45 H45B 107.5
C47 C46 C45 111.0(3)
C47 C46 H46A 109.4
C45 C46 H46A 109.4
C47 C46 H46B 109.4
C45 C46 H46B 109.4
H46A C46 H46B 108.0
C48 C47 C52 118.2(5)
C48 C47 C46 121.5(5)
C52 C47 C46 120.2(5)
C47 C48 C49 120.2(5)
C47 C48 H48 119.9
C49 C48 H48 119.9
C50 C49 C48 120.0(6)
C50 C49 H49 120.0
C48 C49 H49 120.0
C49 C50 C51 120.6(6)
C49 C50 H50 119.7
C51 C50 H50 119.7
C50 C51 C52 119.9(6)
C50 C51 H51 120.1
C52 C51 H51 120.1
C47 C52 C51 121.0(6)
C47 C52 H52 119.5
C51 C52 H52 119.5
C54 C53 N4 117.4(4)
C54 C53 H53A 107.9
N4 C53 H53A 107.9
C54 C53 H53B 107.9
N4 C53 H53B 107.9
H53A C53 H53B 107.2
C53 C54 C55 112.7(4)
C53 C54 H54A 109.1
C55 C54 H54A 109.1
C53 C54 H54B 109.1
C55 C54 H54B 109.1
H54A C54 H54B 107.8
C60 C55 C56 117.5(5)
C60 C55 C54 119.1(5)
C56 C55 C54 123.4(5)
C55 C56 C57 122.6(5)
C55 C56 H56 118.7
C57 C56 H56 118.7
C58 C57 C56 117.7(5)
C58 C57 H57 121.2
C56 C57 H57 121.2
C59 C58 C57 119.7(5)
C59 C58 H58 120.1
C57 C58 H58 120.1
C58 C59 C60 120.7(5)
C58 C59 H59 119.6
C60 C59 H59 119.6
C55 C60 C59 121.7(5)
C55 C60 H60 119.1
C59 C60 H60 119.1
N8 C61 C62 174.0(15)
C61 C62 H62A 109.5
C61 C62 H62B 109.5
H62A C62 H62B 109.5
C61 C62 H62C 109.5
H62A C62 H62C 109.5
H62B C62 H62C 109.5
C45 N1 C7 112.3(3)
C45 N1 C8 111.1(3)
C7 N1 C8 113.4(3)
C15 N2 C16 117.9(3)
C15 N2 Ho1 129.1(3)
C16 N2 Ho1 113.0(2)
C22 N3 C17 121.1(3)
C22 N3 Ho1 121.5(3)
C17 N3 Ho1 116.4(2)
C53 N4 C30 111.9(3)
C53 N4 C29 114.1(3)
C30 N4 C29 113.4(3)
C37 N5 C38 117.2(3)
C37 N5 Ho1 129.9(3)
C38 N5 Ho1 112.8(2)
C44 N6 C39 120.5(3)
C44 N6 Ho1 123.1(3)
C39 N6 Ho1 115.9(2)
O7 N7 O6 130.8(10)
O7 N7 O5 122.0(11)
O6 N7 O5 107.2(9)
C1 O1 Ho1 118.6(2)
C10 O2 Ho1 136.0(2)
C24 O3 Ho1 117.8(2)
C24 O3 H3A 107.6
Ho1 O3 H3A 107.6
C32 O4 Ho1 137.4(2)
C32 O4 H4A 102.5
Ho1 O4 H4A 102.5

loop_
_geom_bond_atom_site_label_1
_geom_bond_atom_site_label_2
_geom_bond_distance
Ho1 O2 2.244(2)
Ho1 O4 2.250(3)
Ho1 O3 2.321(2)
Ho1 O1 2.322(3)
Ho1 N6 2.509(3)
Ho1 N3 2.511(3)
Ho1 N5 2.560(3)
Ho1 N2 2.580(3)
C1 O1 1.307(4)
C1 C2 1.428(5)
C1 C6 1.437(5)
C2 C3 1.383(5)
C2 C7 1.515(5)
C3 C4 1.378(6)
C3 H3 0.9300
C4 C5 1.383(6)
C4 Cl1 1.746(4)
C5 C6 1.398(5)
C5 H5 0.9300
C6 C44 1.444(5)
C7 N1 1.511(5)
C7 H7A 0.9700
C7 H7B 0.9700
C8 C9 1.496(6)
C8 N1 1.515(5)
C8 H8A 0.9700
C8 H8B 0.9700
C9 C14 1.383(5)
C9 C10 1.412(5)
C10 O2 1.310(4)
C10 C11 1.409(6)
C11 C12 1.415(5)
C11 C15 1.454(5)
C12 C13 1.365(6)
C12 H12 0.9300
C13 C14 1.392(6)
C13 Cl2 1.745(4)
C14 H14 0.9300
C15 N2 1.286(5)
C15 H15 0.9300
C16 C21 1.395(6)
C16 C17 1.405(5)
C16 N2 1.428(5)
C17 C18 1.397(6)
C17 N3 1.423(5)
C18 C19 1.375(6)
C18 H18 0.9300
C19 C20 1.386(6)
C19 H19 0.9300
C20 C21 1.378(6)
C20 H20 0.9300
C21 H21 0.9300
C22 N3 1.288(5)
C22 C23 1.438(5)
C22 H22 0.9300
C23 C28 1.414(5)
C23 C24 1.428(5)
C24 O3 1.318(4)
C24 C25 1.413(5)
C25 C26 1.380(5)
C25 C29 1.513(5)
C26 C27 1.388(6)
C26 H26 0.9300
C27 C28 1.366(6)
C27 Cl3 1.745(4)
C28 H28 0.9300
C29 N4 1.518(5)
C29 H29A 0.9700
C29 H29B 0.9700
C30 C31 1.499(5)
C30 N4 1.510(5)
C30 H30A 0.9700
C30 H30B 0.9700
C31 C36 1.390(5)
C31 C32 1.409(5)
C32 O4 1.312(4)
C32 C33 1.427(5)
C33 C34 1.414(5)
C33 C37 1.440(5)
C34 C35 1.361(6)
C34 H34 0.9300
C35 C36 1.379(6)
C35 Cl4 1.754(4)
C36 H36 0.9300
C37 N5 1.285(5)
C37 H37 0.9300
C38 C39 1.392(5)
C38 C43 1.396(5)
C38 N5 1.426(5)
C39 C40 1.398(6)
C39 N6 1.427(5)
C40 C41 1.384(6)
C40 H40 0.9300
C41 C42 1.369(6)
C41 H41 0.9300
C42 C43 1.379(6)
C42 H42 0.9300
C43 H43 0.9300
C44 N6 1.285(5)
C44 H44 0.9300
C45 N1 1.506(5)
C45 C46 1.533(6)
C45 H45A 0.9700
C45 H45B 0.9700
C46 C47 1.514(6)
C46 H46A 0.9700
C46 H46B 0.9700
C47 C48 1.373(7)
C47 C52 1.381(7)
C48 C49 1.407(7)
C48 H48 0.9300
C49 C50 1.347(8)
C49 H49 0.9300
C50 C51 1.360(9)
C50 H50 0.9300
C51 C52 1.384(7)
C51 H51 0.9300
C52 H52 0.9300
C53 C54 1.456(6)
C53 N4 1.508(5)
C53 H53A 0.9700
C53 H53B 0.9700
C54 C55 1.530(6)
C54 H54A 0.9700
C54 H54B 0.9700
C55 C60 1.352(7)
C55 C56 1.354(7)
C56 C57 1.406(8)
C56 H56 0.9300
C57 C58 1.370(8)
C57 H57 0.9300
C58 C59 1.359(7)
C58 H58 0.9300
C59 C60 1.366(7)
C59 H59 0.9300
C60 H60 0.9300
C61 N8 1.129(12)
C61 C62 1.426(12)
C62 H62A 0.9600
C62 H62B 0.9600
C62 H62C 0.9600
N7 O7 1.064(7)
N7 O6 1.130(8)
N7 O5 1.141(8)
O3 H3A 0.9700
O4 H4A 0.9700
